data_4334255
loop_
_publ_author_name
'Daniel M. Whittaker'
'Tamara L. Griffiths'
'Madeleine Helliwell'
'Adam N. Swinburne'
'Louise S. Natrajan'
'Frank W. Lewis'
'Laurence M. Harwood'
'Stephen A. Parry'
'Clint A. Sharrad'

_publ_contact_author_address
;
Centre for Radiochemistry Research
School of Chemistry
University of Manchester
Oxford Road
Manchester
M13 9PL
;
_publ_contact_author_email daniel.whittaker@postgrad.manchester.ac.uk
_publ_contact_author_name 'Daniel Whittaker'
_publ_contact_author_phone +441612751405
_publ_section_title
;
 Lanthanide Speciation in Potential SANEX and GANEX Actinide/Lanthanide
 Separations Using Tetra-N-Donor Extractants
;
_journal_name_full 'Inorganic Chemistry'
_journal_page_first 3429
_journal_page_last 3444
_journal_paper_doi 10.1021/ic301599y
_journal_volume 52
_journal_year 2013
_chemical_formula_moiety 'C68 H76 N17 O3 Pr, 2(N O3), 10(H2O)'
_chemical_formula_sum 'C68 H96 N19 O19 Pr'
_chemical_formula_weight 1624.55
_chemical_name_systematic '[Pr(CyMe4-BTPhen)2(NO3)](NO3)2.10H20'
_space_group_IT_number 15
_space_group_name_Hall '-C 2yc'
_space_group_name_H-M_alt 'C 1 2/c 1'
_symmetry_cell_setting monoclinic
_symmetry_space_group_name_Hall '-C 2yc'
_symmetry_space_group_name_H-M 'C 1 2/c 1'
_atom_sites_solution_hydrogens geom
_atom_sites_solution_primary direct
_atom_sites_solution_secondary difmap
_audit_creation_method
; 
  Olex2 1.1-alpha 
  (compiled 2011.11.01 svn.r2039, GUI svn.r3906) 
;
_cell_angle_alpha 90.00
_cell_angle_beta 109.504(5)
_cell_angle_gamma 90.00
_cell_formula_units_Z 8
_cell_length_a 31.654(5)
_cell_length_b 26.271(5)
_cell_length_c 19.501(5)
_cell_measurement_reflns_used 3870
_cell_measurement_temperature 100(2)
_cell_measurement_theta_max 23.943
_cell_measurement_theta_min 2.9595
_cell_volume 15286(5)
_computing_cell_refinement
;
        CrysAlisPro, Oxford Diffraction Ltd.,
        Version 1.171.34.44 (release 25-10-2010 CrysAlis171 .NET)
        (compiled Oct 25 2010,18:11:34)
;
_computing_data_collection
;
        CrysAlisPro, Oxford Diffraction Ltd.,
        Version 1.171.34.44 (release 25-10-2010 CrysAlis171 .NET)
        (compiled Oct 25 2010,18:11:34)
;
_computing_data_reduction
;
        CrysAlisPro, Oxford Diffraction Ltd.,
        Version 1.171.34.44 (release 25-10-2010 CrysAlis171 .NET)
        (compiled Oct 25 2010,18:11:34)
;
_computing_molecular_graphics
;
O. V. Dolomanov, L. J. Bourhis, R. J. Gildea, J. A. K. Howard and H. Puschmann,
OLEX2: a complete structure solution, refinement and analysis program.
J. Appl. Cryst. (2009). 42, 339-341.
L. J. Farrugia, ORTEP-3 for Windows - a version of ORTEP-III 
with a Graphical User Interface (GUI). J. Appl. Crystallogr. (1997). 30, 565.
;
_computing_publication_material
;
O. V. Dolomanov, L. J. Bourhis, R. J. Gildea, J. A. K. Howard and H. Puschmann,
OLEX2: a complete structure solution, refinement and analysis program.
J. Appl. Cryst. (2009). 42, 339-341.
;
_computing_structure_refinement
;
XL, G.M. Sheldrick, Acta Cryst.
(2008). A64, 112-122
;
_computing_structure_solution 'SHELXS-97 (Sheldrick, 1990)'
_diffrn_ambient_temperature 100(2)
_diffrn_detector_area_resol_mean 8.3367
_diffrn_measured_fraction_theta_full 0.996
_diffrn_measured_fraction_theta_max 0.996
_diffrn_measurement_device_type 'Xcalibur, Sapphire2, large Be window'
_diffrn_measurement_method '\w scans'
_diffrn_radiation_monochromator graphite
_diffrn_radiation_source 'fine-focus sealed tube'
_diffrn_radiation_type MoK\a
_diffrn_radiation_wavelength 0.71069
_diffrn_reflns_av_R_equivalents 0.0931
_diffrn_reflns_av_sigmaI/netI 0.1817
_diffrn_reflns_limit_h_max 28
_diffrn_reflns_limit_h_min -28
_diffrn_reflns_limit_k_max 23
_diffrn_reflns_limit_k_min -20
_diffrn_reflns_limit_l_max 17
_diffrn_reflns_limit_l_min -17
_diffrn_reflns_number 20981
_diffrn_reflns_theta_full 18.85
_diffrn_reflns_theta_max 18.85
_diffrn_reflns_theta_min 2.97
_exptl_absorpt_coefficient_mu 0.719
_exptl_absorpt_correction_T_max 1.000
_exptl_absorpt_correction_T_min 0.76367
_exptl_absorpt_correction_type multi-scan
_exptl_absorpt_process_details
;
        CrysAlisPro, Oxford Diffraction Ltd.,
        Version 1.171.34.44 (release 25-10-2010 CrysAlis171 .NET)
        (compiled Oct 25 2010,18:11:34)
        empirical absorption correction using spherical harmonics,
 implemented in SCALE3 ABSPACK scaling algorithm.
;
_exptl_crystal_colour yellow
_exptl_crystal_density_diffrn 1.412
_exptl_crystal_description plate
_exptl_crystal_F_000 6784
_exptl_crystal_size_max 0.2
_exptl_crystal_size_mid 0.1
_exptl_crystal_size_min 0.05
_refine_diff_density_max 0.876
_refine_diff_density_min -0.570
_refine_diff_density_rms 0.092
_refine_ls_extinction_method none
_refine_ls_goodness_of_fit_ref 0.864
_refine_ls_hydrogen_treatment constr
_refine_ls_matrix_type full
_refine_ls_number_parameters 980
_refine_ls_number_reflns 6002
_refine_ls_number_restraints 1010
_refine_ls_restrained_S_all 0.871
_refine_ls_R_factor_all 0.1071
_refine_ls_R_factor_gt 0.0551
_refine_ls_shift/su_max 0.003
_refine_ls_shift/su_mean 0.000
_refine_ls_structure_factor_coef Fsqd
_refine_ls_weighting_details 'calc w=1/[\s^2^(Fo^2^)+(0.0590P)^2^+0.0000P] where P=(Fo^2^+2Fc^2^)/3'
_refine_ls_weighting_scheme calc
_refine_ls_wR_factor_gt 0.1154
_refine_ls_wR_factor_ref 0.1257
_reflns_number_gt 3288
_reflns_number_total 6002
_reflns_threshold_expression >2sigma(I)
_cod_data_source_file ic301599y_si_002_01.cif
_cod_data_source_block complex1
_cod_database_code 4334255

loop_
_symmetry_equiv_pos_as_xyz
'x, y, z'
'-x, y, -z+1/2'
'x+1/2, y+1/2, z'
'-x+1/2, y+1/2, -z+1/2'
'-x, -y, -z'
'x, -y, z-1/2'
'-x+1/2, -y+1/2, -z'
'x+1/2, -y+1/2, z-1/2'

loop_
_atom_site_label
_atom_site_type_symbol
_atom_site_fract_x
_atom_site_fract_y
_atom_site_fract_z
_atom_site_U_iso_or_equiv
_atom_site_adp_type
_atom_site_occupancy
_atom_site_symmetry_multiplicity
_atom_site_calc_flag
_atom_site_refinement_flags
Pr1 Pr 0.26172(2) 0.48977(2) 0.01230(4) 0.0216(3) Uani 1 1 d U
O1 O 0.2454(2) 0.5271(3) -0.1170(4) 0.0284(15) Uani 1 1 d U
O2 O 0.2920(2) 0.4645(3) -0.0883(4) 0.0307(15) Uani 1 1 d U
O3 O 0.2793(3) 0.5039(3) -0.1935(5) 0.063(3) Uani 1 1 d U
N1 N 0.3696(3) 0.5373(4) 0.0397(5) 0.037(2) Uani 1 1 d U
N2 N 0.3263(3) 0.5541(3) 0.0155(5) 0.0280(15) Uani 1 1 d U
N3 N 0.3484(3) 0.6316(4) -0.0229(5) 0.037(2) Uani 1 1 d U
N4 N 0.2450(3) 0.5894(3) -0.0045(5) 0.0192(14) Uani 1 1 d U
N5 N 0.1887(3) 0.5250(3) 0.0331(5) 0.0243(14) Uani 1 1 d U
N6 N 0.2263(3) 0.4391(3) 0.0956(5) 0.0285(15) Uani 1 1 d U
N7 N 0.2498(3) 0.4017(3) 0.1371(5) 0.039(2) Uani 1 1 d U
N8 N 0.1639(4) 0.4222(4) 0.1334(5) 0.045(2) Uani 1 1 d U
N9 N 0.1609(3) 0.4593(3) -0.1183(5) 0.023(2) Uani 1 1 d U
N10 N 0.1973(3) 0.4345(3) -0.0758(5) 0.0243(16) Uani 1 1 d U
N11 N 0.1698(3) 0.3567(3) -0.1368(5) 0.024(2) Uani 1 1 d U
N12 N 0.2736(3) 0.3897(3) 0.0009(5) 0.0239(16) Uani 1 1 d U
N13 N 0.3312(3) 0.4452(3) 0.1082(5) 0.0340(16) Uani 1 1 d U
N14 N 0.2965(3) 0.5302(3) 0.1417(5) 0.0238(16) Uani 1 1 d U
N15 N 0.2764(3) 0.5701(3) 0.1596(5) 0.022(2) Uani 1 1 d U
N16 N 0.3621(3) 0.5431(3) 0.2440(5) 0.030(2) Uani 1 1 d U
N17 N 0.2724(3) 0.4986(4) -0.1368(6) 0.035(2) Uani 1 1 d U
C1 C 0.0563(4) 0.4306(5) -0.2662(7) 0.060(3) Uani 1 1 d U
H1A H 0.0334 0.4276 -0.2421 0.072 Uiso 1 1 calc R
H1B H 0.0418 0.4487 -0.3127 0.072 Uiso 1 1 calc R
C2 C 0.0654(5) 0.3817(5) -0.2838(8) 0.083(4) Uani 1 1 d U
H2A H 0.0743 0.3846 -0.3277 0.100 Uiso 1 1 calc R
H2B H 0.0366 0.3630 -0.2986 0.100 Uiso 1 1 calc R
C3 C 0.0982(4) 0.3490(5) -0.2337(7) 0.046(3) Uani 1 1 d U
C4 C 0.1338(4) 0.3809(4) -0.1776(6) 0.029(2) Uani 1 1 d U
C5 C 0.1298(4) 0.4344(4) -0.1689(6) 0.025(2) Uani 1 1 d U
C6 C 0.0917(4) 0.4644(5) -0.2205(7) 0.046(3) Uani 1 1 d U
C7 C 0.1148(5) 0.4904(6) -0.2734(8) 0.102(5) Uani 1 1 d U
H7A H 0.1429 0.5068 -0.2442 0.153 Uiso 1 1 calc R
H7B H 0.0945 0.5161 -0.3037 0.153 Uiso 1 1 calc R
H7C H 0.1211 0.4644 -0.3047 0.153 Uiso 1 1 calc R
C8 C 0.0777(5) 0.5027(6) -0.1814(8) 0.106(5) Uani 1 1 d U
H8A H 0.0582 0.5270 -0.2156 0.158 Uiso 1 1 calc R
H8B H 0.1041 0.5205 -0.1491 0.158 Uiso 1 1 calc R
H8C H 0.0613 0.4870 -0.1523 0.158 Uiso 1 1 calc R
C9 C 0.1194(5) 0.3110(6) -0.2687(9) 0.118(5) Uani 1 1 d U
H9A H 0.1431 0.2928 -0.2311 0.177 Uiso 1 1 calc R
H9B H 0.1323 0.3285 -0.3014 0.177 Uiso 1 1 calc R
H9C H 0.0967 0.2866 -0.2965 0.177 Uiso 1 1 calc R
C10 C 0.0738(4) 0.3178(6) -0.1921(8) 0.090(5) Uani 1 1 d U
H10A H 0.0898 0.2858 -0.1758 0.135 Uiso 1 1 calc R
H10B H 0.0432 0.3105 -0.2241 0.135 Uiso 1 1 calc R
H10C H 0.0727 0.3372 -0.1498 0.135 Uiso 1 1 calc R
C11 C 0.2004(4) 0.3848(4) -0.0880(6) 0.018(2) Uani 1 1 d U
C12 C 0.2435(4) 0.3604(4) -0.0457(6) 0.019(2) Uani 1 1 d U
C13 C 0.2516(4) 0.3097(4) -0.0571(6) 0.026(3) Uani 1 1 d U
H13 H 0.2288 0.2895 -0.0897 0.031 Uiso 1 1 calc R
C14 C 0.2923(4) 0.2893(4) -0.0214(6) 0.029(3) Uani 1 1 d U
H14 H 0.2984 0.2550 -0.0304 0.035 Uiso 1 1 calc R
C15 C 0.3253(4) 0.3183(4) 0.0286(6) 0.032(3) Uani 1 1 d U
C16 C 0.3139(4) 0.3687(4) 0.0393(6) 0.028(2) Uani 1 1 d U
C17 C 0.3676(4) 0.2993(5) 0.0703(6) 0.041(3) Uani 1 1 d U
H17 H 0.3756 0.2658 0.0608 0.050 Uiso 1 1 calc R
C18 C 0.3973(4) 0.3267(4) 0.1234(7) 0.046(3) Uani 1 1 d U
H18 H 0.4256 0.3125 0.1504 0.055 Uiso 1 1 calc R
C19 C 0.3452(4) 0.3978(4) 0.0959(6) 0.033(3) Uani 1 1 d U
C20 C 0.3860(4) 0.3768(5) 0.1386(7) 0.046(3) Uani 1 1 d U
C21 C 0.4127(4) 0.4050(5) 0.1966(7) 0.050(3) Uani 1 1 d U
H21 H 0.4413 0.3922 0.2249 0.060 Uiso 1 1 calc R
C22 C 0.3988(4) 0.4513(5) 0.2142(6) 0.043(3) Uani 1 1 d U
H22 H 0.4162 0.4697 0.2560 0.052 Uiso 1 1 calc R
C23 C 0.3572(4) 0.4703(4) 0.1672(7) 0.034(3) Uani 1 1 d U
C24 C 0.3375(4) 0.5178(4) 0.1856(6) 0.027(2) Uani 1 1 d U
C25 C 0.2975(4) 0.5967(4) 0.2180(6) 0.023(2) Uani 1 1 d U
C26 C 0.3422(4) 0.5835(4) 0.2609(6) 0.026(2) Uani 1 1 d U
C27 C 0.3697(4) 0.6153(5) 0.3268(7) 0.040(2) Uani 1 1 d U
C28 C 0.3382(4) 0.6518(5) 0.3479(8) 0.074(3) Uani 1 1 d U
H28A H 0.3257 0.6333 0.3811 0.089 Uiso 1 1 calc R
H28B H 0.3566 0.6801 0.3762 0.089 Uiso 1 1 calc R
C29 C 0.3033(4) 0.6727(5) 0.2943(7) 0.060(3) Uani 1 1 d U
H29A H 0.3159 0.6986 0.2697 0.072 Uiso 1 1 calc R
H29B H 0.2847 0.6912 0.3181 0.072 Uiso 1 1 calc R
C30 C 0.2720(4) 0.6393(4) 0.2354(6) 0.031(2) Uani 1 1 d U
C31 C 0.2500(4) 0.6718(4) 0.1681(6) 0.036(3) Uani 1 1 d U
H31A H 0.2732 0.6867 0.1514 0.055 Uiso 1 1 calc R
H31B H 0.2325 0.6990 0.1803 0.055 Uiso 1 1 calc R
H31C H 0.2301 0.6505 0.1295 0.055 Uiso 1 1 calc R
C32 C 0.2348(4) 0.6176(5) 0.2608(7) 0.049(3) Uani 1 1 d U
H32A H 0.2153 0.5957 0.2227 0.073 Uiso 1 1 calc R
H32B H 0.2172 0.6456 0.2706 0.073 Uiso 1 1 calc R
H32C H 0.2482 0.5977 0.3053 0.073 Uiso 1 1 calc R
C33 C 0.4085(4) 0.6398(4) 0.3106(7) 0.053(3) Uani 1 1 d U
H33A H 0.4231 0.6145 0.2890 0.079 Uiso 1 1 calc R
H33B H 0.4302 0.6528 0.3558 0.079 Uiso 1 1 calc R
H33C H 0.3974 0.6680 0.2764 0.079 Uiso 1 1 calc R
C34 C 0.3893(4) 0.5792(4) 0.3921(6) 0.041(3) Uani 1 1 d U
H34A H 0.4080 0.5535 0.3799 0.061 Uiso 1 1 calc R
H34B H 0.3648 0.5625 0.4036 0.061 Uiso 1 1 calc R
H34C H 0.4075 0.5988 0.4344 0.061 Uiso 1 1 calc R
C35 C 0.4810(4) 0.5797(6) 0.0425(8) 0.082(3) Uani 1 1 d U
H35A H 0.5121 0.5762 0.0766 0.098 Uiso 1 1 calc R
H35B H 0.4798 0.5636 -0.0040 0.098 Uiso 1 1 calc R
C36 C 0.4705(4) 0.6356(6) 0.0292(8) 0.082(3) Uani 1 1 d U
H36A H 0.4937 0.6518 0.0127 0.098 Uiso 1 1 calc R
H36B H 0.4715 0.6520 0.0755 0.098 Uiso 1 1 calc R
C37 C 0.4238(5) 0.6446(7) -0.0285(8) 0.071(3) Uani 1 1 d U
C38 C 0.3898(5) 0.6150(6) -0.0049(7) 0.049(2) Uani 1 1 d U
C39 C 0.4014(4) 0.5693(6) 0.0326(7) 0.046(2) Uani 1 1 d U
C40 C 0.4499(4) 0.5510(6) 0.0733(8) 0.062(3) Uani 1 1 d U
C41 C 0.4543(4) 0.4942(5) 0.0649(7) 0.072(4) Uani 1 1 d U
H41A H 0.4412 0.4762 0.0970 0.108 Uiso 1 1 calc R
H41B H 0.4861 0.4852 0.0779 0.108 Uiso 1 1 calc R
H41C H 0.4385 0.4844 0.0143 0.108 Uiso 1 1 calc R
C42 C 0.4592(4) 0.5642(5) 0.1551(7) 0.068(4) Uani 1 1 d U
H42A H 0.4597 0.6013 0.1611 0.102 Uiso 1 1 calc R
H42B H 0.4882 0.5500 0.1845 0.102 Uiso 1 1 calc R
H42C H 0.4355 0.5497 0.1709 0.102 Uiso 1 1 calc R
C43 C 0.4221(5) 0.6214(7) -0.1035(8) 0.100(5) Uani 1 1 d U
H43A H 0.4272 0.5846 -0.0982 0.150 Uiso 1 1 calc R
H43B H 0.4454 0.6371 -0.1193 0.150 Uiso 1 1 calc R
H43C H 0.3926 0.6279 -0.1398 0.150 Uiso 1 1 calc R
C44 C 0.4128(5) 0.7012(6) -0.0350(8) 0.086(4) Uani 1 1 d U
H44A H 0.4126 0.7141 0.0120 0.129 Uiso 1 1 calc R
H44B H 0.3833 0.7065 -0.0718 0.129 Uiso 1 1 calc R
H44C H 0.4355 0.7195 -0.0494 0.129 Uiso 1 1 calc R
C45 C 0.3187(4) 0.6011(5) -0.0079(6) 0.028(2) Uani 1 1 d U
C46 C 0.2739(4) 0.6216(4) -0.0172(6) 0.022(2) Uani 1 1 d U
C47 C 0.2630(4) 0.6721(4) -0.0372(6) 0.027(2) Uani 1 1 d U
H47 H 0.2843 0.6945 -0.0455 0.033 Uiso 1 1 calc R
C48 C 0.2204(4) 0.6885(4) -0.0445(6) 0.032(2) Uani 1 1 d U
H48 H 0.2123 0.7226 -0.0590 0.038 Uiso 1 1 calc R
C49 C 0.1892(4) 0.6569(4) -0.0315(6) 0.029(2) Uani 1 1 d U
C50 C 0.2030(4) 0.6058(4) -0.0106(6) 0.0195(19) Uani 1 1 d U
C51 C 0.1447(4) 0.6705(5) -0.0381(6) 0.035(2) Uani 1 1 d U
H51 H 0.1343 0.7036 -0.0551 0.042 Uiso 1 1 calc R
C52 C 0.1170(4) 0.6389(5) -0.0215(6) 0.036(3) Uani 1 1 d U
H52 H 0.0877 0.6503 -0.0262 0.044 Uiso 1 1 calc R
C53 C 0.1731(4) 0.5714(4) 0.0080(6) 0.0228(19) Uani 1 1 d U
C54 C 0.1295(4) 0.5891(5) 0.0027(6) 0.031(2) Uani 1 1 d U
C55 C 0.1027(4) 0.5540(5) 0.0245(6) 0.038(2) Uani 1 1 d U
H55 H 0.0725 0.5625 0.0189 0.046 Uiso 1 1 calc R
C56 C 0.1191(4) 0.5085(5) 0.0532(6) 0.037(2) Uani 1 1 d U
H56 H 0.1013 0.4856 0.0696 0.044 Uiso 1 1 calc R
C57 C 0.1633(4) 0.4956(4) 0.0582(6) 0.0277(19) Uani 1 1 d U
C58 C 0.1854(4) 0.4499(4) 0.0965(6) 0.030(2) Uani 1 1 d U
C59 C 0.2309(6) 0.3764(5) 0.1781(7) 0.052(2) Uani 1 1 d U
C60 C 0.1873(6) 0.3852(5) 0.1749(7) 0.056(2) Uani 1 1 d U
C61 C 0.1621(6) 0.3514(6) 0.2165(8) 0.077(3) Uani 1 1 d U
C62 C 0.1917(6) 0.3053(5) 0.2437(8) 0.090(3) Uani 1 1 d U
H62A H 0.1808 0.2869 0.2789 0.108 Uiso 1 1 calc R
H62B H 0.1883 0.2822 0.2021 0.108 Uiso 1 1 calc R
C63 C 0.2403(6) 0.3165(6) 0.2794(8) 0.092(3) Uani 1 1 d U
H63A H 0.2559 0.2849 0.3020 0.111 Uiso 1 1 calc R
H63B H 0.2438 0.3417 0.3186 0.111 Uiso 1 1 calc R
C64 C 0.2626(6) 0.3370(5) 0.2272(8) 0.068(3) Uani 1 1 d U
C65 C 0.2719(5) 0.2950(4) 0.1797(7) 0.066(4) Uani 1 1 d U
H65A H 0.2436 0.2786 0.1514 0.099 Uiso 1 1 calc R
H65B H 0.2921 0.2696 0.2108 0.099 Uiso 1 1 calc R
H65C H 0.2860 0.3098 0.1466 0.099 Uiso 1 1 calc R
C66 C 0.3070(5) 0.3621(5) 0.2690(8) 0.099(5) Uani 1 1 d U
H66A H 0.3021 0.3882 0.3015 0.148 Uiso 1 1 calc R
H66B H 0.3196 0.3779 0.2347 0.148 Uiso 1 1 calc R
H66C H 0.3278 0.3363 0.2977 0.148 Uiso 1 1 calc R
C67 C 0.1174(6) 0.3365(6) 0.1654(8) 0.104(4) Uani 1 1 d U
H67A H 0.1001 0.3671 0.1452 0.156 Uiso 1 1 calc R
H67B H 0.1015 0.3165 0.1915 0.156 Uiso 1 1 calc R
H67C H 0.1212 0.3160 0.1259 0.156 Uiso 1 1 calc R
C68 C 0.1586(6) 0.3831(5) 0.2791(7) 0.088(4) Uani 1 1 d U
H68A H 0.1337 0.4072 0.2612 0.132 Uiso 1 1 calc R
H68B H 0.1866 0.4019 0.3012 0.132 Uiso 1 1 calc R
H68C H 0.1533 0.3608 0.3156 0.132 Uiso 1 1 calc R
N18 N 0.1253(5) 0.3464(5) 0.9933(6) 0.039(3) Uani 1 1 d .
O4 O 0.1151(3) 0.3906(4) 0.9729(5) 0.044(3) Uani 1 1 d .
O5 O 0.0950(3) 0.3130(3) 0.9854(5) 0.055(3) Uani 1 1 d .
O6 O 0.1651(4) 0.3327(3) 1.0219(5) 0.045(3) Uani 1 1 d .
N19 N 0.3732(7) 0.6860(6) 0.1342(7) 0.073(6) Uani 1 1 d .
O7 O 0.3483(4) 0.6468(5) 0.1287(5) 0.082(4) Uani 1 1 d .
O8 O 0.4120(4) 0.6816(5) 0.1352(7) 0.100(5) Uani 1 1 d .
O9 O 0.3567(4) 0.7262(5) 0.1411(6) 0.108(5) Uani 1 1 d U
O10 O 0.0280(3) 0.4303(3) 0.9597(5) 0.079(3) Uani 1 1 d U
O11 O 0.4933(16) 0.3145(5) 0.2562(15) 0.242(9) Uani 1 1 d DU
O12 O 0.0027(3) 0.2417(4) 0.8776(5) 0.099(4) Uani 1 1 d U
O13 O 0.0551(3) 0.2275(3) 0.0276(5) 0.073(3) Uani 1 1 d U
O14 O 0.0158(3) 0.4723(3) 0.0821(5) 0.083(3) Uani 1 1 d U
O15 O 0.9910(4) 0.6097(4) 0.8418(6) 0.116(4) Uani 1 1 d U
O16 O 0.0576(4) 0.6386(5) 0.7972(7) 0.150(5) Uani 1 1 d U
O17 O 1.0013(4) 0.3316(4) 0.9469(7) 0.139(5) Uani 1 1 d U
O18 O 0.9992(4) 0.2962(5) 0.0813(7) 0.140(5) Uani 1 1 d U
O19 O 0.0369(4) 0.7379(5) 0.8123(8) 0.159(6) Uani 1 1 d U

loop_
_atom_site_aniso_label
_atom_site_aniso_U_11
_atom_site_aniso_U_22
_atom_site_aniso_U_33
_atom_site_aniso_U_23
_atom_site_aniso_U_13
_atom_site_aniso_U_12
Pr1 0.0248(4) 0.0176(4) 0.0197(4) -0.0019(4) 0.0039(3) 0.0012(4)
O1 0.047(5) 0.018(4) 0.020(2) -0.002(2) 0.011(2) -0.004(3)
O2 0.045(4) 0.022(4) 0.030(3) -0.006(2) 0.019(3) -0.002(3)
O3 0.128(7) 0.038(6) 0.048(5) 0.002(4) 0.064(5) -0.001(5)
N1 0.020(3) 0.049(5) 0.040(5) -0.023(4) 0.008(5) 0.001(3)
N2 0.022(2) 0.028(3) 0.037(4) -0.014(3) 0.014(3) -0.002(2)
N3 0.035(4) 0.055(5) 0.027(5) -0.009(4) 0.020(5) -0.020(4)
N4 0.020(3) 0.0173(19) 0.020(4) -0.002(2) 0.007(4) -0.002(2)
N5 0.022(3) 0.021(3) 0.030(4) -0.003(3) 0.008(3) -0.005(2)
N6 0.055(4) 0.013(3) 0.020(3) -0.007(2) 0.016(3) -0.003(2)
N7 0.082(5) 0.010(5) 0.025(5) -0.003(3) 0.019(4) 0.001(4)
N8 0.087(5) 0.031(5) 0.032(6) -0.012(3) 0.040(4) -0.023(4)
N9 0.028(4) 0.025(4) 0.016(5) 0.003(4) 0.007(3) -0.003(3)
N10 0.032(3) 0.019(3) 0.018(3) 0.000(3) 0.002(2) -0.004(2)
N11 0.029(4) 0.023(4) 0.023(5) -0.004(4) 0.013(3) -0.007(3)
N12 0.035(4) 0.0192(19) 0.016(4) -0.003(2) 0.006(2) 0.002(2)
N13 0.039(3) 0.028(3) 0.023(3) -0.012(2) -0.005(2) 0.015(3)
N14 0.028(4) 0.019(4) 0.020(2) -0.004(2) 0.002(2) 0.005(2)
N15 0.030(4) 0.017(5) 0.019(4) -0.002(3) 0.008(3) 0.002(3)
N16 0.029(4) 0.026(5) 0.026(5) -0.011(3) -0.002(3) 0.003(4)
N17 0.060(6) 0.023(5) 0.027(4) -0.004(4) 0.022(4) -0.005(4)
C1 0.043(6) 0.055(6) 0.056(7) 0.005(5) -0.018(4) -0.013(4)
C2 0.080(7) 0.054(6) 0.069(7) -0.008(5) -0.036(5) -0.023(5)
C3 0.032(5) 0.049(5) 0.050(7) -0.018(4) 0.004(3) -0.015(4)
C4 0.027(5) 0.032(4) 0.029(5) -0.007(4) 0.011(3) -0.008(3)
C5 0.024(5) 0.030(4) 0.022(5) 0.000(4) 0.008(3) -0.004(4)
C6 0.041(6) 0.042(5) 0.038(6) 0.002(4) -0.012(3) -0.003(4)
C7 0.089(10) 0.106(11) 0.079(9) 0.067(7) -0.016(7) -0.039(8)
C8 0.082(10) 0.094(11) 0.085(10) -0.035(7) -0.047(7) 0.061(7)
C9 0.051(10) 0.150(12) 0.132(13) -0.118(9) 0.002(8) -0.011(7)
C10 0.053(10) 0.116(11) 0.077(10) 0.012(7) -0.009(7) -0.062(7)
C11 0.026(4) 0.020(3) 0.014(5) -0.001(4) 0.016(3) -0.006(3)
C12 0.033(4) 0.018(3) 0.012(5) -0.002(4) 0.014(3) -0.002(3)
C13 0.047(5) 0.013(4) 0.019(6) 0.002(4) 0.013(4) -0.004(4)
C14 0.053(6) 0.017(4) 0.021(6) -0.001(4) 0.015(5) 0.005(4)
C15 0.051(5) 0.022(4) 0.019(6) -0.004(4) 0.007(4) 0.012(3)
C16 0.043(4) 0.023(3) 0.014(5) -0.006(4) 0.003(3) 0.011(3)
C17 0.061(6) 0.028(5) 0.026(7) -0.003(4) 0.003(5) 0.022(4)
C18 0.056(6) 0.035(5) 0.033(7) -0.007(5) -0.003(5) 0.026(4)
C19 0.044(5) 0.026(4) 0.019(5) -0.007(3) -0.005(3) 0.015(3)
C20 0.054(5) 0.034(5) 0.029(6) -0.010(4) -0.012(4) 0.026(4)
C21 0.050(6) 0.046(6) 0.032(6) -0.016(5) -0.016(4) 0.029(4)
C22 0.043(6) 0.047(6) 0.025(6) -0.018(5) -0.008(4) 0.021(4)
C23 0.033(5) 0.032(5) 0.028(5) -0.014(3) -0.003(3) 0.012(3)
C24 0.030(5) 0.024(5) 0.021(4) -0.008(3) 0.000(3) 0.005(3)
C25 0.031(4) 0.014(5) 0.022(5) -0.003(3) 0.007(3) -0.001(4)
C26 0.032(4) 0.019(5) 0.023(5) -0.006(3) 0.005(4) -0.001(3)
C27 0.039(5) 0.034(6) 0.036(5) -0.018(3) -0.003(4) 0.002(4)
C28 0.064(6) 0.069(7) 0.062(7) -0.049(5) -0.016(4) 0.025(5)
C29 0.057(6) 0.053(6) 0.053(6) -0.037(4) -0.005(5) 0.019(4)
C30 0.041(5) 0.027(6) 0.023(5) -0.008(3) 0.009(4) 0.008(3)
C31 0.054(8) 0.028(7) 0.032(6) 0.000(5) 0.019(5) 0.019(5)
C32 0.054(8) 0.058(9) 0.044(9) 0.014(6) 0.028(6) 0.022(5)
C33 0.062(7) 0.037(8) 0.040(9) -0.001(6) -0.008(6) -0.025(5)
C34 0.031(8) 0.072(8) 0.021(5) -0.004(5) 0.011(5) 0.001(6)
C35 0.027(4) 0.146(7) 0.075(7) -0.051(7) 0.019(5) -0.024(6)
C36 0.038(4) 0.142(7) 0.071(7) -0.034(7) 0.024(5) -0.045(6)
C37 0.041(4) 0.126(6) 0.056(6) -0.024(6) 0.030(5) -0.043(6)
C38 0.030(4) 0.081(6) 0.040(6) -0.021(5) 0.019(5) -0.025(4)
C39 0.022(3) 0.072(6) 0.045(6) -0.031(5) 0.010(4) -0.011(4)
C40 0.022(3) 0.103(6) 0.056(5) -0.039(5) 0.006(5) -0.009(5)
C41 0.024(7) 0.111(6) 0.076(9) -0.044(7) 0.009(7) 0.017(6)
C42 0.036(8) 0.105(11) 0.052(6) -0.035(7) 0.001(5) -0.001(8)
C43 0.065(10) 0.195(12) 0.056(7) -0.033(9) 0.042(6) -0.047(10)
C44 0.070(9) 0.120(6) 0.078(11) 0.003(8) 0.037(8) -0.057(7)
C45 0.025(4) 0.030(4) 0.031(5) -0.009(4) 0.014(5) -0.010(3)
C46 0.029(4) 0.019(3) 0.023(5) -0.004(4) 0.013(5) -0.006(3)
C47 0.045(5) 0.015(4) 0.024(6) -0.007(5) 0.013(6) -0.009(4)
C48 0.052(5) 0.018(4) 0.027(6) -0.001(5) 0.014(6) 0.003(3)
C49 0.040(5) 0.025(4) 0.024(5) 0.005(5) 0.013(5) 0.011(3)
C50 0.025(4) 0.021(3) 0.014(5) 0.001(4) 0.009(4) 0.006(3)
C51 0.048(5) 0.033(5) 0.029(6) 0.008(5) 0.018(6) 0.024(4)
C52 0.034(5) 0.046(5) 0.032(6) 0.001(5) 0.014(5) 0.020(4)
C53 0.022(4) 0.025(4) 0.023(5) -0.003(4) 0.010(4) 0.002(3)
C54 0.024(4) 0.039(5) 0.033(6) 0.000(5) 0.013(5) 0.006(3)
C55 0.026(5) 0.050(6) 0.044(7) -0.009(5) 0.018(5) -0.004(4)
C56 0.034(4) 0.040(5) 0.043(6) -0.011(5) 0.022(5) -0.016(4)
C57 0.035(4) 0.025(4) 0.027(5) -0.010(4) 0.016(4) -0.011(3)
C58 0.054(4) 0.021(4) 0.022(5) -0.011(3) 0.021(4) -0.013(3)
C59 0.121(5) 0.018(5) 0.028(6) -0.005(3) 0.038(5) -0.003(4)
C60 0.124(6) 0.030(5) 0.033(6) -0.008(4) 0.051(5) -0.016(4)
C61 0.166(7) 0.049(6) 0.045(7) -0.002(4) 0.074(5) -0.022(5)
C62 0.209(8) 0.039(6) 0.059(8) 0.001(5) 0.094(7) -0.012(6)
C63 0.206(8) 0.042(7) 0.043(7) 0.013(5) 0.061(6) 0.015(6)
C64 0.153(6) 0.019(6) 0.035(7) 0.003(3) 0.032(5) 0.000(4)
C65 0.138(12) 0.021(7) 0.042(9) 0.006(5) 0.035(7) 0.008(6)
C66 0.172(8) 0.041(9) 0.048(10) 0.012(7) -0.012(7) -0.007(7)
C67 0.172(8) 0.094(11) 0.073(10) 0.004(8) 0.078(7) -0.064(7)
C68 0.185(13) 0.057(9) 0.058(9) 0.000(7) 0.089(8) -0.003(8)
N18 0.072(12) 0.016(10) 0.046(10) 0.003(8) 0.041(9) -0.006(10)
O4 0.071(8) 0.019(6) 0.054(7) 0.006(5) 0.037(6) -0.004(6)
O5 0.082(8) 0.030(7) 0.076(8) -0.015(5) 0.054(6) -0.021(6)
O6 0.069(8) 0.028(6) 0.044(7) 0.006(5) 0.029(6) 0.015(6)
N19 0.15(2) 0.037(12) 0.030(9) 0.008(8) 0.026(12) 0.028(14)
O7 0.111(11) 0.090(10) 0.042(8) -0.007(7) 0.020(7) 0.003(8)
O8 0.083(10) 0.125(12) 0.100(11) -0.031(8) 0.040(9) -0.002(9)
O9 0.151(9) 0.086(8) 0.100(8) 0.034(6) 0.059(7) 0.041(7)
O10 0.059(6) 0.084(6) 0.078(7) -0.025(5) 0.003(5) 0.021(5)
O11 0.221(14) 0.224(10) 0.251(11) -0.011(10) 0.039(8) 0.001(10)
O12 0.072(7) 0.153(8) 0.082(7) 0.016(6) 0.039(6) 0.011(6)
O13 0.079(7) 0.071(6) 0.068(6) 0.017(5) 0.023(5) 0.003(5)
O14 0.059(6) 0.086(7) 0.096(7) -0.027(5) 0.017(5) -0.003(5)
O15 0.124(8) 0.098(7) 0.114(8) -0.018(6) 0.024(6) -0.013(6)
O16 0.151(9) 0.155(9) 0.139(9) -0.005(7) 0.041(7) 0.013(7)
O17 0.153(8) 0.099(7) 0.121(8) 0.003(7) -0.014(7) 0.017(7)
O18 0.112(8) 0.170(9) 0.144(9) -0.051(7) 0.053(7) -0.022(7)
O19 0.148(9) 0.132(9) 0.172(9) 0.047(7) 0.022(7) -0.038(7)

loop_
_atom_type_symbol
_atom_type_description
_atom_type_scat_dispersion_real
_atom_type_scat_dispersion_imag
_atom_type_scat_source
C C 0.0033 0.0016 'International Tables Vol C Tables 4.2.6.8 and 6.1.1.4'
H H 0.0000 0.0000 'International Tables Vol C Tables 4.2.6.8 and 6.1.1.4'
N N 0.0061 0.0033 'International Tables Vol C Tables 4.2.6.8 and 6.1.1.4'
O O 0.0106 0.0060 'International Tables Vol C Tables 4.2.6.8 and 6.1.1.4'
Pr Pr -0.2180 2.8214 'International Tables Vol C Tables 4.2.6.8 and 6.1.1.4'

loop_
_geom_angle_atom_site_label_1
_geom_angle_atom_site_label_2
_geom_angle_atom_site_label_3
_geom_angle
O2 Pr1 O1 49.6(2)
O2 Pr1 N14 134.8(3)
O1 Pr1 N14 131.9(2)
O2 Pr1 N6 134.0(3)
O1 Pr1 N6 143.8(3)
N14 Pr1 N6 74.8(3)
O2 Pr1 N10 76.2(3)
O1 Pr1 N10 73.3(2)
N14 Pr1 N10 147.2(3)
N6 Pr1 N10 74.0(3)
O2 Pr1 N2 72.3(3)
O1 Pr1 N2 71.4(3)
N14 Pr1 N2 69.2(3)
N6 Pr1 N2 143.0(3)
N10 Pr1 N2 142.9(3)
O2 Pr1 N13 89.5(3)
O1 Pr1 N13 134.9(3)
N14 Pr1 N13 60.9(3)
N6 Pr1 N13 76.3(3)
N10 Pr1 N13 120.1(3)
N2 Pr1 N13 79.2(3)
O2 Pr1 N5 141.6(3)
O1 Pr1 N5 96.7(3)
N14 Pr1 N5 79.5(3)
N6 Pr1 N5 60.4(3)
N10 Pr1 N5 76.4(3)
N2 Pr1 N5 118.8(3)
N13 Pr1 N5 127.7(3)
O2 Pr1 N4 105.8(3)
O1 Pr1 N4 62.8(2)
N14 Pr1 N4 73.9(3)
N6 Pr1 N4 117.7(3)
N10 Pr1 N4 112.5(3)
N2 Pr1 N4 59.7(3)
N13 Pr1 N4 127.4(3)
N5 Pr1 N4 61.8(3)
O2 Pr1 N12 65.1(3)
O1 Pr1 N12 106.2(3)
N14 Pr1 N12 116.9(3)
N6 Pr1 N12 69.7(3)
N10 Pr1 N12 60.1(3)
N2 Pr1 N12 120.2(3)
N13 Pr1 N12 61.0(3)
N5 Pr1 N12 120.7(3)
N4 Pr1 N12 168.8(3)
N17 O1 Pr1 97.7(6)
N17 O2 Pr1 99.7(6)
C39 N1 N2 117.4(11)
C45 N2 N1 118.0(10)
C45 N2 Pr1 123.1(8)
N1 N2 Pr1 118.9(7)
C38 N3 C45 116.9(11)
C46 N4 C50 119.6(9)
C46 N4 Pr1 121.8(7)
C50 N4 Pr1 117.9(7)
C57 N5 C53 118.1(10)
C57 N5 Pr1 121.5(7)
C53 N5 Pr1 119.7(7)
N7 N6 C58 119.9(10)
N7 N6 Pr1 118.9(8)
C58 N6 Pr1 121.3(8)
C59 N7 N6 117.7(12)
C60 N8 C58 116.2(12)
C5 N9 N10 119.8(10)
C11 N10 N9 117.6(9)
C11 N10 Pr1 124.6(7)
N9 N10 Pr1 117.2(6)
C4 N11 C11 116.3(10)
C12 N12 C16 118.0(9)
C12 N12 Pr1 122.8(7)
C16 N12 Pr1 118.9(7)
C23 N13 C19 117.0(10)
C23 N13 Pr1 121.1(7)
C19 N13 Pr1 121.4(7)
N15 N14 C24 118.1(9)
N15 N14 Pr1 119.2(6)
C24 N14 Pr1 121.7(7)
C25 N15 N14 119.9(9)
C24 N16 C26 115.1(10)
O3 N17 O1 123.3(11)
O3 N17 O2 123.9(11)
O1 N17 O2 112.8(9)
C2 C1 C6 121.9(12)
C2 C1 H1A 106.9
C6 C1 H1A 106.9
C2 C1 H1B 106.9
C6 C1 H1B 106.9
H1A C1 H1B 106.7
C1 C2 C3 123.1(12)
C1 C2 H2A 106.5
C3 C2 H2A 106.5
C1 C2 H2B 106.5
C3 C2 H2B 106.5
H2A C2 H2B 106.5
C2 C3 C9 114.9(13)
C2 C3 C10 107.6(12)
C9 C3 C10 105.5(12)
C2 C3 C4 110.3(11)
C9 C3 C4 110.9(11)
C10 C3 C4 107.2(11)
N11 C4 C5 119.8(11)
N11 C4 C3 116.8(11)
C5 C4 C3 123.4(11)
N9 C5 C4 120.4(11)
N9 C5 C6 118.3(11)
C4 C5 C6 121.2(11)
C8 C6 C1 116.2(13)
C8 C6 C5 109.5(11)
C1 C6 C5 111.5(11)
C8 C6 C7 109.5(12)
C1 C6 C7 106.6(11)
C5 C6 C7 102.5(11)
C6 C7 H7A 109.5
C6 C7 H7B 109.5
H7A C7 H7B 109.5
C6 C7 H7C 109.5
H7A C7 H7C 109.5
H7B C7 H7C 109.5
C6 C8 H8A 109.5
C6 C8 H8B 109.5
H8A C8 H8B 109.5
C6 C8 H8C 109.5
H8A C8 H8C 109.5
H8B C8 H8C 109.5
C3 C9 H9A 109.5
C3 C9 H9B 109.5
H9A C9 H9B 109.5
C3 C9 H9C 109.5
H9A C9 H9C 109.5
H9B C9 H9C 109.5
C3 C10 H10A 109.5
C3 C10 H10B 109.5
H10A C10 H10B 109.5
C3 C10 H10C 109.5
H10A C10 H10C 109.5
H10B C10 H10C 109.5
N11 C11 N10 126.0(10)
N11 C11 C12 118.2(10)
N10 C11 C12 115.7(10)
N12 C12 C13 122.7(11)
N12 C12 C11 116.6(10)
C13 C12 C11 120.7(10)
C14 C13 C12 119.6(11)
C14 C13 H13 120.2
C12 C13 H13 120.2
C13 C14 C15 120.2(11)
C13 C14 H14 119.9
C15 C14 H14 119.9
C14 C15 C16 116.7(11)
C14 C15 C17 123.7(11)
C16 C15 C17 119.5(11)
N12 C16 C15 122.6(11)
N12 C16 C19 119.2(10)
C15 C16 C19 118.1(11)
C18 C17 C15 122.5(12)
C18 C17 H17 118.7
C15 C17 H17 118.7
C17 C18 C20 119.7(12)
C17 C18 H18 120.1
C20 C18 H18 120.1
N13 C19 C20 123.0(11)
N13 C19 C16 116.0(10)
C20 C19 C16 120.8(11)
C21 C20 C19 117.9(11)
C21 C20 C18 122.8(11)
C19 C20 C18 119.3(11)
C22 C21 C20 121.3(12)
C22 C21 H21 119.3
C20 C21 H21 119.3
C21 C22 C23 117.1(11)
C21 C22 H22 121.5
C23 C22 H22 121.5
N13 C23 C22 123.5(10)
N13 C23 C24 115.5(10)
C22 C23 C24 120.7(10)
N16 C24 N14 126.6(10)
N16 C24 C23 117.0(10)
N14 C24 C23 116.4(10)
N15 C25 C26 119.8(10)
N15 C25 C30 116.3(10)
C26 C25 C30 124.0(10)
N16 C26 C25 120.5(10)
N16 C26 C27 117.4(10)
C25 C26 C27 122.1(10)
C33 C27 C28 115.8(11)
C33 C27 C26 109.1(11)
C28 C27 C26 109.2(10)
C33 C27 C34 107.7(10)
C28 C27 C34 106.4(11)
C26 C27 C34 108.4(10)
C29 C28 C27 118.7(12)
C29 C28 H28A 107.6
C27 C28 H28A 107.6
C29 C28 H28B 107.6
C27 C28 H28B 107.6
H28A C28 H28B 107.1
C28 C29 C30 120.5(11)
C28 C29 H29A 107.2
C30 C29 H29A 107.2
C28 C29 H29B 107.2
C30 C29 H29B 107.2
H29A C29 H29B 106.8
C25 C30 C29 109.9(10)
C25 C30 C31 110.6(10)
C29 C30 C31 108.8(10)
C25 C30 C32 109.3(10)
C29 C30 C32 110.4(11)
C31 C30 C32 107.9(10)
C30 C31 H31A 109.5
C30 C31 H31B 109.5
H31A C31 H31B 109.5
C30 C31 H31C 109.5
H31A C31 H31C 109.5
H31B C31 H31C 109.5
C30 C32 H32A 109.5
C30 C32 H32B 109.5
H32A C32 H32B 109.5
C30 C32 H32C 109.5
H32A C32 H32C 109.5
H32B C32 H32C 109.5
C27 C33 H33A 109.5
C27 C33 H33B 109.5
H33A C33 H33B 109.5
C27 C33 H33C 109.5
H33A C33 H33C 109.5
H33B C33 H33C 109.5
C27 C34 H34A 109.5
C27 C34 H34B 109.5
H34A C34 H34B 109.5
C27 C34 H34C 109.5
H34A C34 H34C 109.5
H34B C34 H34C 109.5
C36 C35 C40 114.6(12)
C36 C35 H35A 108.6
C40 C35 H35A 108.6
C36 C35 H35B 108.6
C40 C35 H35B 108.6
H35A C35 H35B 107.6
C35 C36 C37 112.1(12)
C35 C36 H36A 109.2
C37 C36 H36A 109.2
C35 C36 H36B 109.2
C37 C36 H36B 109.2
H36A C36 H36B 107.9
C38 C37 C44 111.1(13)
C38 C37 C36 107.6(13)
C44 C37 C36 110.2(12)
C38 C37 C43 106.0(11)
C44 C37 C43 111.5(14)
C36 C37 C43 110.3(13)
N3 C38 C39 119.4(12)
N3 C38 C37 119.6(14)
C39 C38 C37 120.9(14)
N1 C39 C38 121.1(12)
N1 C39 C40 113.5(13)
C38 C39 C40 125.3(13)
C41 C40 C35 110.6(12)
C41 C40 C39 111.1(11)
C35 C40 C39 108.0(13)
C41 C40 C42 109.7(13)
C35 C40 C42 111.7(11)
C39 C40 C42 105.6(11)
C40 C41 H41A 109.5
C40 C41 H41B 109.5
H41A C41 H41B 109.5
C40 C41 H41C 109.5
H41A C41 H41C 109.5
H41B C41 H41C 109.5
C40 C42 H42A 109.5
C40 C42 H42B 109.5
H42A C42 H42B 109.5
C40 C42 H42C 109.5
H42A C42 H42C 109.5
H42B C42 H42C 109.5
C37 C43 H43A 109.5
C37 C43 H43B 109.5
H43A C43 H43B 109.5
C37 C43 H43C 109.5
H43A C43 H43C 109.5
H43B C43 H43C 109.5
C37 C44 H44A 109.5
C37 C44 H44B 109.5
H44A C44 H44B 109.5
C37 C44 H44C 109.5
H44A C44 H44C 109.5
H44B C44 H44C 109.5
N2 C45 N3 125.5(11)
N2 C45 C46 116.3(11)
N3 C45 C46 118.2(11)
N4 C46 C47 122.4(11)
N4 C46 C45 116.1(10)
C47 C46 C45 121.5(11)
C48 C47 C46 118.1(11)
C48 C47 H47 121.0
C46 C47 H47 121.0
C47 C48 C49 122.0(12)
C47 C48 H48 119.0
C49 C48 H48 119.0
C48 C49 C51 125.7(12)
C48 C49 C50 116.7(11)
C51 C49 C50 117.6(11)
N4 C50 C49 121.2(10)
N4 C50 C53 118.8(10)
C49 C50 C53 119.9(11)
C52 C51 C49 122.6(12)
C52 C51 H51 118.7
C49 C51 H51 118.7
C51 C52 C54 122.2(12)
C51 C52 H52 118.9
C54 C52 H52 118.9
N5 C53 C54 123.4(11)
N5 C53 C50 117.9(10)
C54 C53 C50 118.6(11)
C52 C54 C55 125.6(12)
C52 C54 C53 119.0(11)
C55 C54 C53 115.4(11)
C56 C55 C54 121.0(12)
C56 C55 H55 119.5
C54 C55 H55 119.5
C55 C56 C57 118.7(11)
C55 C56 H56 120.7
C57 C56 H56 120.7
N5 C57 C56 123.0(11)
N5 C57 C58 115.2(10)
C56 C57 C58 121.8(11)
N6 C58 N8 123.7(11)
N6 C58 C57 117.9(11)
N8 C58 C57 118.3(12)
N7 C59 C60 122.2(13)
N7 C59 C64 112.5(14)
C60 C59 C64 125.3(14)
N8 C60 C59 119.9(13)
N8 C60 C61 116.6(15)
C59 C60 C61 123.4(15)
C67 C61 C68 112.2(15)
C67 C61 C62 111.3(13)
C68 C61 C62 111.1(13)
C67 C61 C60 109.5(12)
C68 C61 C60 106.8(11)
C62 C61 C60 105.5(14)
C63 C62 C61 115.3(13)
C63 C62 H62A 108.5
C61 C62 H62A 108.5
C63 C62 H62B 108.5
C61 C62 H62B 108.5
H62A C62 H62B 107.5
C62 C63 C64 113.3(13)
C62 C63 H63A 108.9
C64 C63 H63A 108.9
C62 C63 H63B 108.9
C64 C63 H63B 108.9
H63A C63 H63B 107.7
C63 C64 C66 110.3(13)
C63 C64 C65 112.1(12)
C66 C64 C65 107.8(14)
C63 C64 C59 107.8(14)
C66 C64 C59 109.8(11)
C65 C64 C59 109.1(11)
C64 C65 H65A 109.5
C64 C65 H65B 109.5
H65A C65 H65B 109.5
C64 C65 H65C 109.5
H65A C65 H65C 109.5
H65B C65 H65C 109.5
C64 C66 H66A 109.5
C64 C66 H66B 109.5
H66A C66 H66B 109.5
C64 C66 H66C 109.5
H66A C66 H66C 109.5
H66B C66 H66C 109.5
C61 C67 H67A 109.5
C61 C67 H67B 109.5
H67A C67 H67B 109.5
C61 C67 H67C 109.5
H67A C67 H67C 109.5
H67B C67 H67C 109.5
C61 C68 H68A 109.5
C61 C68 H68B 109.5
H68A C68 H68B 109.5
C61 C68 H68C 109.5
H68A C68 H68C 109.5
H68B C68 H68C 109.5
O4 N18 O6 122.0(13)
O4 N18 O5 120.4(13)
O6 N18 O5 117.6(13)
O9 N19 O8 123(2)
O9 N19 O7 116(2)
O8 N19 O7 120.7(17)

loop_
_geom_bond_atom_site_label_1
_geom_bond_atom_site_label_2
_geom_bond_distance
_geom_bond_site_symmetry_2
Pr1 O2 2.544(7) .
Pr1 O1 2.592(7) .
Pr1 N14 2.618(8) .
Pr1 N6 2.623(9) .
Pr1 N10 2.623(9) .
Pr1 N2 2.636(9) .
Pr1 N13 2.638(9) .
Pr1 N5 2.644(9) .
Pr1 N4 2.668(8) .
Pr1 N12 2.675(8) .
O1 N17 1.287(10) .
O2 N17 1.301(10) .
O3 N17 1.205(10) .
N1 C39 1.352(14) .
N1 N2 1.367(10) .
N2 C45 1.311(13) .
N3 C38 1.315(14) .
N3 C45 1.339(13) .
N4 C46 1.329(12) .
N4 C50 1.365(12) .
N5 C57 1.322(12) .
N5 C53 1.343(12) .
N6 N7 1.331(11) .
N6 C58 1.332(13) .
N7 C59 1.328(15) .
N8 C60 1.323(15) .
N8 C58 1.356(14) .
N9 C5 1.314(12) .
N9 N10 1.340(10) .
N10 C11 1.338(12) .
N11 C4 1.317(12) .
N11 C11 1.332(12) .
N12 C12 1.321(12) .
N12 C16 1.362(12) .
N13 C23 1.343(12) .
N13 C19 1.369(13) .
N14 N15 1.331(10) .
N14 C24 1.334(11) .
N15 C25 1.314(12) .
N16 C24 1.324(12) .
N16 C26 1.330(12) .
C1 C2 1.385(16) .
C1 C6 1.472(15) .
C1 H1A 0.9900 .
C1 H1B 0.9900 .
C2 C3 1.445(16) .
C2 H2A 0.9900 .
C2 H2B 0.9900 .
C3 C9 1.490(17) .
C3 C10 1.530(17) .
C3 C4 1.531(15) .
C4 C5 1.426(14) .
C5 C6 1.509(15) .
C6 C8 1.420(16) .
C6 C7 1.604(18) .
C7 H7A 0.9800 .
C7 H7B 0.9800 .
C7 H7C 0.9800 .
C8 H8A 0.9800 .
C8 H8B 0.9800 .
C8 H8C 0.9800 .
C9 H9A 0.9800 .
C9 H9B 0.9800 .
C9 H9C 0.9800 .
C10 H10A 0.9800 .
C10 H10B 0.9800 .
C10 H10C 0.9800 .
C11 C12 1.484(14) .
C12 C13 1.387(13) .
C13 C14 1.354(13) .
C13 H13 0.9500 .
C14 C15 1.395(14) .
C14 H14 0.9500 .
C15 C16 1.406(14) .
C15 C17 1.407(14) .
C16 C19 1.433(14) .
C17 C18 1.350(14) .
C17 H17 0.9500 .
C18 C20 1.420(14) .
C18 H18 0.9500 .
C19 C20 1.398(14) .
C20 C21 1.379(14) .
C21 C22 1.377(14) .
C21 H21 0.9500 .
C22 C23 1.420(13) .
C22 H22 0.9500 .
C23 C24 1.491(14) .
C25 C26 1.427(14) .
C25 C30 1.484(15) .
C26 C27 1.536(15) .
C27 C33 1.512(16) .
C27 C28 1.535(16) .
C27 C34 1.542(15) .
C28 C29 1.356(14) .
C28 H28A 0.9900 .
C28 H28B 0.9900 .
C29 C30 1.521(15) .
C29 H29A 0.9900 .
C29 H29B 0.9900 .
C30 C31 1.524(14) .
C30 C32 1.530(15) .
C31 H31A 0.9800 .
C31 H31B 0.9800 .
C31 H31C 0.9800 .
C32 H32A 0.9800 .
C32 H32B 0.9800 .
C32 H32C 0.9800 .
C33 H33A 0.9800 .
C33 H33B 0.9800 .
C33 H33C 0.9800 .
C34 H34A 0.9800 .
C34 H34B 0.9800 .
C34 H34C 0.9800 .
C35 C36 1.510(18) .
C35 C40 1.513(18) .
C35 H35A 0.9900 .
C35 H35B 0.9900 .
C36 C37 1.549(18) .
C36 H36A 0.9900 .
C36 H36B 0.9900 .
C37 C38 1.517(18) .
C37 C44 1.524(19) .
C37 C43 1.568(18) .
C38 C39 1.390(17) .
C39 C40 1.551(17) .
C40 C41 1.513(17) .
C40 C42 1.561(16) .
C41 H41A 0.9800 .
C41 H41B 0.9800 .
C41 H41C 0.9800 .
C42 H42A 0.9800 .
C42 H42B 0.9800 .
C42 H42C 0.9800 .
C43 H43A 0.9800 .
C43 H43B 0.9800 .
C43 H43C 0.9800 .
C44 H44A 0.9800 .
C44 H44B 0.9800 .
C44 H44C 0.9800 .
C45 C46 1.471(15) .
C46 C47 1.393(13) .
C47 C48 1.375(14) .
C47 H47 0.9500 .
C48 C49 1.377(15) .
C48 H48 0.9500 .
C49 C51 1.416(15) .
C49 C50 1.428(14) .
C50 C53 1.440(14) .
C51 C52 1.323(15) .
C51 H51 0.9500 .
C52 C54 1.402(14) .
C52 H52 0.9500 .
C53 C54 1.428(14) .
C54 C55 1.412(15) .
C55 C56 1.349(14) .
C55 H55 0.9500 .
C56 C57 1.410(13) .
C56 H56 0.9500 .
C57 C58 1.462(14) .
C59 C60 1.379(18) .
C59 C64 1.532(18) .
C60 C61 1.586(19) .
C61 C67 1.484(18) .
C61 C68 1.513(17) .
C61 C62 1.515(19) .
C62 C63 1.492(18) .
C62 H62A 0.9900 .
C62 H62B 0.9900 .
C63 C64 1.516(19) .
C63 H63A 0.9900 .
C63 H63B 0.9900 .
C64 C66 1.519(18) .
C64 C65 1.533(17) .
C65 H65A 0.9800 .
C65 H65B 0.9800 .
C65 H65C 0.9800 .
C66 H66A 0.9800 .
C66 H66B 0.9800 .
C66 H66C 0.9800 .
C67 H67A 0.9800 .
C67 H67B 0.9800 .
C67 H67C 0.9800 .
C68 H68A 0.9800 .
C68 H68B 0.9800 .
C68 H68C 0.9800 .
N18 O4 1.235(12) .
N18 O6 1.248(12) .
N18 O5 1.271(12) .
N19 O9 1.204(15) .
N19 O8 1.228(17) .
N19 O7 1.280(16) .
O11 O11 0.55(8) 2_655

loop_
_geom_torsion_atom_site_label_1
_geom_torsion_atom_site_label_2
_geom_torsion_atom_site_label_3
_geom_torsion_atom_site_label_4
_geom_torsion
O2 Pr1 O1 N17 -2.3(5)
N14 Pr1 O1 N17 116.3(6)
N6 Pr1 O1 N17 -114.7(6)
N10 Pr1 O1 N17 -88.2(6)
N2 Pr1 O1 N17 79.9(6)
N13 Pr1 O1 N17 27.9(7)
N5 Pr1 O1 N17 -161.8(6)
N4 Pr1 O1 N17 144.7(6)
N12 Pr1 O1 N17 -37.1(6)
O1 Pr1 O2 N17 2.3(5)
N14 Pr1 O2 N17 -110.7(6)
N6 Pr1 O2 N17 133.0(6)
N10 Pr1 O2 N17 82.0(6)
N2 Pr1 O2 N17 -78.0(6)
N13 Pr1 O2 N17 -156.8(6)
N5 Pr1 O2 N17 36.4(7)
N4 Pr1 O2 N17 -27.9(6)
N12 Pr1 O2 N17 145.2(6)
C39 N1 N2 C45 -5.0(15)
C39 N1 N2 Pr1 172.3(8)
O2 Pr1 N2 C45 105.7(9)
O1 Pr1 N2 C45 53.3(9)
N14 Pr1 N2 C45 -98.5(9)
N6 Pr1 N2 C45 -112.3(9)
N10 Pr1 N2 C45 72.4(10)
N13 Pr1 N2 C45 -161.3(9)
N5 Pr1 N2 C45 -34.1(10)
N4 Pr1 N2 C45 -15.4(8)
N12 Pr1 N2 C45 151.6(8)
O2 Pr1 N2 N1 -71.5(7)
O1 Pr1 N2 N1 -123.9(7)
N14 Pr1 N2 N1 84.3(7)
N6 Pr1 N2 N1 70.5(9)
N10 Pr1 N2 N1 -104.8(8)
N13 Pr1 N2 N1 21.5(7)
N5 Pr1 N2 N1 148.7(7)
N4 Pr1 N2 N1 167.4(8)
N12 Pr1 N2 N1 -25.6(8)
O2 Pr1 N4 C46 -44.7(9)
O1 Pr1 N4 C46 -70.2(8)
N14 Pr1 N4 C46 88.1(8)
N6 Pr1 N4 C46 150.8(8)
N10 Pr1 N4 C46 -126.0(8)
N2 Pr1 N4 C46 13.2(8)
N13 Pr1 N4 C46 57.1(9)
N5 Pr1 N4 C46 174.7(9)
N12 Pr1 N4 C46 -79.1(17)
O2 Pr1 N4 C50 125.6(8)
O1 Pr1 N4 C50 100.1(8)
N14 Pr1 N4 C50 -101.5(8)
N6 Pr1 N4 C50 -38.9(8)
N10 Pr1 N4 C50 44.3(8)
N2 Pr1 N4 C50 -176.4(9)
N13 Pr1 N4 C50 -132.6(7)
N5 Pr1 N4 C50 -15.0(7)
N12 Pr1 N4 C50 91.2(18)
O2 Pr1 N5 C57 107.2(8)
O1 Pr1 N5 C57 132.7(8)
N14 Pr1 N5 C57 -95.9(8)
N6 Pr1 N5 C57 -17.5(7)
N10 Pr1 N5 C57 61.6(8)
N2 Pr1 N5 C57 -154.9(7)
N13 Pr1 N5 C57 -56.0(9)
N4 Pr1 N5 C57 -173.2(9)
N12 Pr1 N5 C57 19.3(9)
O2 Pr1 N5 C53 -62.9(9)
O1 Pr1 N5 C53 -37.5(8)
N14 Pr1 N5 C53 94.0(8)
N6 Pr1 N5 C53 172.3(8)
N10 Pr1 N5 C53 -108.5(8)
N2 Pr1 N5 C53 35.0(9)
N13 Pr1 N5 C53 133.8(7)
N4 Pr1 N5 C53 16.7(7)
N12 Pr1 N5 C53 -150.8(7)
O2 Pr1 N6 N7 57.6(8)
O1 Pr1 N6 N7 135.8(7)
N14 Pr1 N6 N7 -81.1(7)
N10 Pr1 N6 N7 109.3(7)
N2 Pr1 N6 N7 -67.8(9)
N13 Pr1 N6 N7 -18.0(7)
N5 Pr1 N6 N7 -167.5(8)
N4 Pr1 N6 N7 -143.3(7)
N12 Pr1 N6 N7 45.8(7)
O2 Pr1 N6 C58 -121.9(8)
O1 Pr1 N6 C58 -43.8(10)
N14 Pr1 N6 C58 99.4(8)
N10 Pr1 N6 C58 -70.2(8)
N2 Pr1 N6 C58 112.7(9)
N13 Pr1 N6 C58 162.5(9)
N5 Pr1 N6 C58 13.0(8)
N4 Pr1 N6 C58 37.2(9)
N12 Pr1 N6 C58 -133.7(9)
C58 N6 N7 C59 0.3(15)
Pr1 N6 N7 C59 -179.3(8)
C5 N9 N10 C11 0.9(15)
C5 N9 N10 Pr1 172.6(8)
O2 Pr1 N10 C11 65.8(8)
O1 Pr1 N10 C11 117.3(9)
N14 Pr1 N10 C11 -97.4(9)
N6 Pr1 N10 C11 -78.6(9)
N2 Pr1 N10 C11 98.5(9)
N13 Pr1 N10 C11 -15.4(10)
N5 Pr1 N10 C11 -141.3(9)
N4 Pr1 N10 C11 167.4(8)
N12 Pr1 N10 C11 -3.2(8)
O2 Pr1 N10 N9 -105.2(7)
O1 Pr1 N10 N9 -53.7(7)
N14 Pr1 N10 N9 91.6(8)
N6 Pr1 N10 N9 110.3(7)
N2 Pr1 N10 N9 -72.6(9)
N13 Pr1 N10 N9 173.6(6)
N5 Pr1 N10 N9 47.6(7)
N4 Pr1 N10 N9 -3.6(8)
N12 Pr1 N10 N9 -174.2(8)
O2 Pr1 N12 C12 -83.6(8)
O1 Pr1 N12 C12 -55.0(8)
N14 Pr1 N12 C12 147.0(8)
N6 Pr1 N12 C12 87.0(8)
N10 Pr1 N12 C12 4.3(8)
N2 Pr1 N12 C12 -132.6(8)
N13 Pr1 N12 C12 172.2(9)
N5 Pr1 N12 C12 53.2(9)
N4 Pr1 N12 C12 -47(2)
O2 Pr1 N12 C16 89.8(8)
O1 Pr1 N12 C16 118.4(8)
N14 Pr1 N12 C16 -39.7(9)
N6 Pr1 N12 C16 -99.6(8)
N10 Pr1 N12 C16 177.6(9)
N2 Pr1 N12 C16 40.8(9)
N13 Pr1 N12 C16 -14.5(8)
N5 Pr1 N12 C16 -133.4(8)
N4 Pr1 N12 C16 126.6(15)
O2 Pr1 N13 C23 126.7(9)
O1 Pr1 N13 C23 104.1(9)
N14 Pr1 N13 C23 -17.5(9)
N6 Pr1 N13 C23 -97.5(10)
N10 Pr1 N13 C23 -159.6(9)
N2 Pr1 N13 C23 54.6(9)
N5 Pr1 N13 C23 -63.6(10)
N4 Pr1 N13 C23 17.1(11)
N12 Pr1 N13 C23 -171.7(10)
O2 Pr1 N13 C19 -45.7(9)
O1 Pr1 N13 C19 -68.3(10)
N14 Pr1 N13 C19 170.1(10)
N6 Pr1 N13 C19 90.1(9)
N10 Pr1 N13 C19 28.0(11)
N2 Pr1 N13 C19 -117.8(10)
N5 Pr1 N13 C19 124.0(9)
N4 Pr1 N13 C19 -155.3(9)
N12 Pr1 N13 C19 15.9(9)
O2 Pr1 N14 N15 130.2(7)
O1 Pr1 N14 N15 59.9(9)
N6 Pr1 N14 N15 -91.7(8)
N10 Pr1 N14 N15 -73.1(9)
N2 Pr1 N14 N15 96.8(8)
N13 Pr1 N14 N15 -174.2(8)
N5 Pr1 N14 N15 -29.7(7)
N4 Pr1 N14 N15 33.7(7)
N12 Pr1 N14 N15 -149.0(7)
O2 Pr1 N14 C24 -38.1(9)
O1 Pr1 N14 C24 -108.4(8)
N6 Pr1 N14 C24 100.0(8)
N10 Pr1 N14 C24 118.6(9)
N2 Pr1 N14 C24 -71.5(8)
N13 Pr1 N14 C24 17.4(8)
N5 Pr1 N14 C24 162.0(8)
N4 Pr1 N14 C24 -134.6(9)
N12 Pr1 N14 C24 42.7(9)
C24 N14 N15 C25 1.8(15)
Pr1 N14 N15 C25 -167.0(8)
Pr1 O1 N17 O3 -174.7(9)
Pr1 O1 N17 O2 3.8(8)
Pr1 O2 N17 O3 174.6(9)
Pr1 O2 N17 O1 -3.9(9)
C6 C1 C2 C3 37(2)
C1 C2 C3 C9 -151.7(16)
C1 C2 C3 C10 91.2(18)
C1 C2 C3 C4 -25(2)
C11 N11 C4 C5 1.2(16)
C11 N11 C4 C3 -179.7(10)
C2 C3 C4 N11 -168.3(13)
C9 C3 C4 N11 -39.9(17)
C10 C3 C4 N11 74.8(14)
C2 C3 C4 C5 10.7(18)
C9 C3 C4 C5 139.2(14)
C10 C3 C4 C5 -106.1(14)
N10 N9 C5 C4 1.9(16)
N10 N9 C5 C6 -174.0(10)
N11 C4 C5 N9 -3.1(18)
C3 C4 C5 N9 177.9(11)
N11 C4 C5 C6 172.7(11)
C3 C4 C5 C6 -6.4(18)
C2 C1 C6 C8 -154.1(16)
C2 C1 C6 C5 -28(2)
C2 C1 C6 C7 83.5(17)
N9 C5 C6 C8 -41.0(17)
C4 C5 C6 C8 143.2(13)
N9 C5 C6 C1 -171.1(12)
C4 C5 C6 C1 13.1(17)
N9 C5 C6 C7 75.2(13)
C4 C5 C6 C7 -100.7(13)
C4 N11 C11 N10 1.8(16)
C4 N11 C11 C12 -174.2(10)
N9 N10 C11 N11 -2.9(16)
Pr1 N10 C11 N11 -173.9(8)
N9 N10 C11 C12 173.1(9)
Pr1 N10 C11 C12 2.1(13)
C16 N12 C12 C13 -0.5(16)
Pr1 N12 C12 C13 173.0(8)
C16 N12 C12 C11 -178.5(10)
Pr1 N12 C12 C11 -5.0(13)
N11 C11 C12 N12 178.3(10)
N10 C11 C12 N12 1.9(14)
N11 C11 C12 C13 0.3(16)
N10 C11 C12 C13 -176.1(10)
N12 C12 C13 C14 -2.4(17)
C11 C12 C13 C14 175.5(10)
C12 C13 C14 C15 2.5(17)
C13 C14 C15 C16 0.1(17)
C13 C14 C15 C17 177.0(12)
C12 N12 C16 C15 3.2(17)
Pr1 N12 C16 C15 -170.5(9)
C12 N12 C16 C19 -173.1(11)
Pr1 N12 C16 C19 13.3(14)
C14 C15 C16 N12 -3.0(18)
C17 C15 C16 N12 179.9(11)
C14 C15 C16 C19 173.3(11)
C17 C15 C16 C19 -3.8(18)
C14 C15 C17 C18 -173.3(13)
C16 C15 C17 C18 3.5(19)
C15 C17 C18 C20 0(2)
C23 N13 C19 C20 -4.5(19)
Pr1 N13 C19 C20 168.2(10)
C23 N13 C19 C16 171.1(11)
Pr1 N13 C19 C16 -16.2(15)
N12 C16 C19 N13 1.5(17)
C15 C16 C19 N13 -174.9(11)
N12 C16 C19 C20 177.2(12)
C15 C16 C19 C20 0.8(19)
N13 C19 C20 C21 1(2)
C16 C19 C20 C21 -173.9(13)
N13 C19 C20 C18 178.0(12)
C16 C19 C20 C18 3(2)
C17 C18 C20 C21 173.4(13)
C17 C18 C20 C19 -3(2)
C19 C20 C21 C22 3(2)
C18 C20 C21 C22 -173.4(13)
C20 C21 C22 C23 -4(2)
C19 N13 C23 C22 3.2(19)
Pr1 N13 C23 C22 -169.6(9)
C19 N13 C23 C24 -170.5(11)
Pr1 N13 C23 C24 16.7(14)
C21 C22 C23 N13 1(2)
C21 C22 C23 C24 174.5(12)
C26 N16 C24 N14 3.1(17)
C26 N16 C24 C23 -176.2(10)
N15 N14 C24 N16 -4.4(17)
Pr1 N14 C24 N16 164.0(9)
N15 N14 C24 C23 174.9(10)
Pr1 N14 C24 C23 -16.7(13)
N13 C23 C24 N16 179.2(11)
C22 C23 C24 N16 5.3(17)
N13 C23 C24 N14 -0.2(15)
C22 C23 C24 N14 -174.1(11)
N14 N15 C25 C26 1.6(16)
N14 N15 C25 C30 -177.7(10)
C24 N16 C26 C25 0.6(16)
C24 N16 C26 C27 -178.3(11)
N15 C25 C26 N16 -2.9(17)
C30 C25 C26 N16 176.3(11)
N15 C25 C26 C27 175.9(11)
C30 C25 C26 C27 -4.9(18)
N16 C26 C27 C33 65.5(14)
C25 C26 C27 C33 -113.3(12)
N16 C26 C27 C28 -166.9(11)
C25 C26 C27 C28 14.2(17)
N16 C26 C27 C34 -51.5(15)
C25 C26 C27 C34 129.7(11)
C33 C27 C28 C29 87.5(16)
C26 C27 C28 C29 -36.1(19)
C34 C27 C28 C29 -152.9(13)
C27 C28 C29 C30 50(2)
N15 C25 C30 C29 -168.6(11)
C26 C25 C30 C29 12.2(17)
N15 C25 C30 C31 -48.4(14)
C26 C25 C30 C31 132.4(11)
N15 C25 C30 C32 70.2(13)
C26 C25 C30 C32 -109.0(13)
C28 C29 C30 C25 -34.9(19)
C28 C29 C30 C31 -156.1(14)
C28 C29 C30 C32 85.7(16)
C40 C35 C36 C37 -63.1(17)
C35 C36 C37 C38 53.4(16)
C35 C36 C37 C44 174.7(12)
C35 C36 C37 C43 -61.8(17)
C45 N3 C38 C39 -4.6(18)
C45 N3 C38 C37 172.6(11)
C44 C37 C38 N3 29.7(18)
C36 C37 C38 N3 150.4(12)
C43 C37 C38 N3 -91.7(16)
C44 C37 C38 C39 -153.2(13)
C36 C37 C38 C39 -32.5(18)
C43 C37 C38 C39 85.5(16)
N2 N1 C39 C38 -6.9(18)
N2 N1 C39 C40 170.0(9)
N3 C38 C39 N1 12(2)
C37 C38 C39 N1 -165.2(11)
N3 C38 C39 C40 -164.5(11)
C37 C38 C39 C40 18(2)
C36 C35 C40 C41 163.9(12)
C36 C35 C40 C39 42.2(16)
C36 C35 C40 C42 -73.6(16)
N1 C39 C40 C41 40.8(16)
C38 C39 C40 C41 -142.5(14)
N1 C39 C40 C35 162.3(11)
C38 C39 C40 C35 -21.0(18)
N1 C39 C40 C42 -78.1(14)
C38 C39 C40 C42 98.6(16)
N1 N2 C45 N3 13.1(17)
Pr1 N2 C45 N3 -164.1(9)
N1 N2 C45 C46 -166.2(9)
Pr1 N2 C45 C46 16.6(14)
C38 N3 C45 N2 -8.1(18)
C38 N3 C45 C46 171.2(11)
C50 N4 C46 C47 -0.3(17)
Pr1 N4 C46 C47 169.9(8)
C50 N4 C46 C45 178.7(9)
Pr1 N4 C46 C45 -11.1(13)
N2 C45 C46 N4 -3.2(16)
N3 C45 C46 N4 177.4(10)
N2 C45 C46 C47 175.7(10)
N3 C45 C46 C47 -3.6(17)
N4 C46 C47 C48 -0.7(17)
C45 C46 C47 C48 -179.7(11)
C46 C47 C48 C49 1.2(18)
C47 C48 C49 C51 -179.6(11)
C47 C48 C49 C50 -0.6(18)
C46 N4 C50 C49 0.9(17)
Pr1 N4 C50 C49 -169.6(8)
C46 N4 C50 C53 -176.0(10)
Pr1 N4 C50 C53 13.5(13)
C48 C49 C50 N4 -0.5(17)
C51 C49 C50 N4 178.7(10)
C48 C49 C50 C53 176.4(11)
C51 C49 C50 C53 -4.5(16)
C48 C49 C51 C52 -176.8(12)
C50 C49 C51 C52 4.2(18)
C49 C51 C52 C54 -1(2)
C57 N5 C53 C54 -4.2(16)
Pr1 N5 C53 C54 166.2(8)
C57 N5 C53 C50 172.1(10)
Pr1 N5 C53 C50 -17.4(13)
N4 C50 C53 N5 2.3(16)
C49 C50 C53 N5 -174.6(10)
N4 C50 C53 C54 178.9(10)
C49 C50 C53 C54 2.0(16)
C51 C52 C54 C55 177.0(12)
C51 C52 C54 C53 -1.6(19)
N5 C53 C54 C52 177.5(10)
C50 C53 C54 C52 1.1(17)
N5 C53 C54 C55 -1.2(17)
C50 C53 C54 C55 -177.6(10)
C52 C54 C55 C56 -174.0(11)
C53 C54 C55 C56 4.6(17)
C54 C55 C56 C57 -2.6(17)
C53 N5 C57 C56 6.6(16)
Pr1 N5 C57 C56 -163.7(8)
C53 N5 C57 C58 -169.4(9)
Pr1 N5 C57 C58 20.3(12)
C55 C56 C57 N5 -3.3(17)
C55 C56 C57 C58 172.5(10)
N7 N6 C58 N8 -5.5(17)
Pr1 N6 C58 N8 174.0(8)
N7 N6 C58 C57 171.5(9)
Pr1 N6 C58 C57 -9.0(13)
C60 N8 C58 N6 5.6(17)
C60 N8 C58 C57 -171.5(10)
N5 C57 C58 N6 -7.3(15)
C56 C57 C58 N6 176.6(10)
N5 C57 C58 N8 169.9(10)
C56 C57 C58 N8 -6.2(16)
N6 N7 C59 C60 4.6(18)
N6 N7 C59 C64 -175.9(9)
C58 N8 C60 C59 -0.6(18)
C58 N8 C60 C61 -178.2(10)
N7 C59 C60 N8 -4(2)
C64 C59 C60 N8 176.1(11)
N7 C59 C60 C61 172.9(11)
C64 C59 C60 C61 -6(2)
N8 C60 C61 C67 46.5(17)
C59 C60 C61 C67 -131.0(16)
N8 C60 C61 C68 -75.2(16)
C59 C60 C61 C68 107.3(16)
N8 C60 C61 C62 166.4(12)
C59 C60 C61 C62 -11.0(19)
C67 C61 C62 C63 164.8(13)
C68 C61 C62 C63 -69.3(17)
C60 C61 C62 C63 46.1(17)
C61 C62 C63 C64 -67.6(17)
C62 C63 C64 C66 163.1(13)
C62 C63 C64 C65 -76.7(17)
C62 C63 C64 C59 43.3(16)
N7 C59 C64 C63 171.3(12)
C60 C59 C64 C63 -9.3(19)
N7 C59 C64 C66 51.1(16)
C60 C59 C64 C66 -129.5(15)
N7 C59 C64 C65 -66.8(15)
C60 C59 C64 C65 112.6(16)
